data_2213124
loop_
_publ_author_name
'Aparici Plaza, Luis'
'Baranowska, Katarzyna'
'Becker, Barbara'

_publ_section_title
;
 Tris(1,10-phenanthroline-\k^2^<i>N</i>,<i>N</i>')iron(II) dichloride
 methanol hexasolvate
;
_journal_coeditor_code BH2092
_journal_issue 5
_journal_name_full 'Acta Crystallographica Section E'
_journal_page_first m1537
_journal_page_last m1539
_journal_paper_doi 10.1107/S1600536807019873
_journal_volume 63
_journal_year 2007
_chemical_formula_iupac '[Fe (C12 H8 N2)3] Cl2 , 6C H4 O'
_chemical_formula_moiety 'C36 H24 Fe N6 2+ , 2Cl - , 6C H4 O'
_chemical_formula_sum 'C42 H48 Cl2 Fe N6 O6'
_chemical_formula_weight 859.61
_chemical_name_systematic
;
Tris(1,10-phenanthroline-\k^2^N,N')iron(II) dichloride methanol hexasolvate
;
_space_group_IT_number 61
_symmetry_cell_setting orthorhombic
_symmetry_space_group_name_Hall '-P 2ac 2ab'
_symmetry_space_group_name_H-M 'P b c a'
_atom_sites_solution_hydrogens geom
_atom_sites_solution_primary direct
_atom_sites_solution_secondary difmap
_audit_conform_dict_name cif_core.dic
_audit_conform_dict_version 2.3
_audit_creation_method 'WinGX routine CIF_UPDATE'
_cell_angle_alpha 90.00
_cell_angle_beta 90.00
_cell_angle_gamma 90.00
_cell_formula_units_Z 8
_cell_length_a 18.5808(9)
_cell_length_b 23.6715(14)
_cell_length_c 18.4205(11)
_cell_measurement_reflns_used 19317
_cell_measurement_temperature 120(2)
_cell_measurement_theta_max 32.4666
_cell_measurement_theta_min 2.0388
_cell_volume 8102.0(8)
_computing_cell_refinement 'CrysAlis RED (Oxford Diffraction, 2006)'
_computing_data_collection 'CrysAlis CCD (Oxford Diffraction, 2006)'
_computing_data_reduction 'CrysAlis RED'
_computing_molecular_graphics
;
ORTEP-3 (Farrugia, 1997) and Mercury (Macrae <i>et al.</i>,
2006)
;
_computing_publication_material 'WinGX (Farrugia, 1999)'
_computing_structure_refinement 'SHELXL97 (Sheldrick, 1997)'
_computing_structure_solution 'SHELXS97 (Sheldrick, 1997)'
_diffrn_ambient_temperature 120(2)
_diffrn_detector_area_resol_mean 8.1883
_diffrn_measured_fraction_theta_full 0.999
_diffrn_measured_fraction_theta_max 0.999
_diffrn_measurement_device 'Oxford Diffraction KM-4-CCD area-detector'
_diffrn_measurement_device_type 'Oxford Diffraction KM-4-CCD area-detector'
_diffrn_measurement_method \w
_diffrn_radiation_monochromator graphite
_diffrn_radiation_type MoK\a
_diffrn_radiation_wavelength 0.71073
_diffrn_reflns_av_R_equivalents 0.0727
_diffrn_reflns_limit_h_max 22
_diffrn_reflns_limit_h_min -22
_diffrn_reflns_limit_k_max 27
_diffrn_reflns_limit_k_min -28
_diffrn_reflns_limit_l_max 21
_diffrn_reflns_limit_l_min -18
_diffrn_reflns_number 46880
_diffrn_reflns_theta_full 25.05
_diffrn_reflns_theta_max 25.05
_diffrn_reflns_theta_min 2.05
_exptl_absorpt_coefficient_mu 0.56
_exptl_absorpt_correction_T_max 0.956
_exptl_absorpt_correction_T_min 0.898
_exptl_absorpt_correction_type analytical
_exptl_absorpt_process_details
;
(CrysAlis RED; Oxford Diffraction, 2006)
;
_exptl_crystal_colour red
_exptl_crystal_density_diffrn 1.409
_exptl_crystal_density_method 'not measured'
_exptl_crystal_description prism
_exptl_crystal_F_000 3600
_exptl_crystal_size_max 0.31
_exptl_crystal_size_mid 0.19
_exptl_crystal_size_min 0.19
_refine_diff_density_max 1.328
_refine_diff_density_min -0.708
_refine_ls_extinction_method none
_refine_ls_goodness_of_fit_ref 1.034
_refine_ls_hydrogen_treatment constr
_refine_ls_matrix_type full
_refine_ls_number_parameters 526
_refine_ls_number_reflns 7162
_refine_ls_number_restraints 0
_refine_ls_restrained_S_all 1.034
_refine_ls_R_factor_all 0.0870
_refine_ls_R_factor_gt 0.0575
_refine_ls_shift/su_max 0.023
_refine_ls_shift/su_mean 0.001
_refine_ls_structure_factor_coef Fsqd
_refine_ls_weighting_details 'calc w = 1/[\s^2^(Fo^2^)+(0.093P)^2^+11.3547P] where P=(Fo^2^+2Fc^2^)/3'
_refine_ls_weighting_scheme calc
_refine_ls_wR_factor_gt 0.1485
_refine_ls_wR_factor_ref 0.1644
_reflns_number_gt 5069
_reflns_number_total 7162
_reflns_threshold_expression I>2\s(I)
_cod_data_source_file bh2092.cif
_cod_data_source_block I
_cod_database_code 2213124
_cod_database_fobs_code 2213124

loop_
_symmetry_equiv_pos_as_xyz
'x, y, z'
'-x+1/2, -y, z+1/2'
'x+1/2, -y+1/2, -z'
'-x, y+1/2, -z+1/2'
'-x, -y, -z'
'x-1/2, y, -z-1/2'
'-x-1/2, y-1/2, z'
'x, -y-1/2, z-1/2'

loop_
_atom_site_type_symbol
_atom_site_label
_atom_site_fract_x
_atom_site_fract_y
_atom_site_fract_z
_atom_site_U_iso_or_equiv
_atom_site_adp_type
_atom_site_calc_flag
_atom_site_refinement_flags
_atom_site_occupancy
C C1 0.2249(2) 0.40459(17) 0.2190(2) 0.0224(9) Uani d . 1
H H1 0.2473 0.4092 0.2649 0.027 Uiso calc R 1
C C2 0.2656(2) 0.41413(19) 0.1563(2) 0.0271(10) Uani d . 1
H H2 0.3144 0.4259 0.1604 0.033 Uiso calc R 1
C C3 0.2353(2) 0.40658(18) 0.0889(2) 0.0249(9) Uani d . 1
H H3 0.2628 0.4128 0.0462 0.030 Uiso calc R 1
C C4 0.1627(2) 0.38947(16) 0.0844(2) 0.0212(9) Uani d . 1
C C5 0.1253(2) 0.37972(17) 0.0173(2) 0.0242(9) Uani d . 1
H H5 0.1501 0.3844 -0.0274 0.029 Uiso calc R 1
C C6 0.0555(2) 0.36401(18) 0.0169(2) 0.0261(9) Uani d . 1
H H6 0.0322 0.3573 -0.0282 0.031 Uiso calc R 1
C C7 0.0159(2) 0.35722(17) 0.0832(2) 0.0206(8) Uani d . 1
C C8 -0.0579(2) 0.34255(17) 0.0866(2) 0.0249(9) Uani d . 1
H H8 -0.0845 0.3354 0.0435 0.030 Uiso calc R 1
C C9 -0.0902(2) 0.33881(18) 0.1533(2) 0.0252(9) Uani d . 1
H H9 -0.1398 0.3295 0.1565 0.030 Uiso calc R 1
C C10 -0.0504(2) 0.34870(16) 0.2170(2) 0.0199(8) Uani d . 1
H H10 -0.0740 0.3459 0.2626 0.024 Uiso calc R 1
C C11 0.0514(2) 0.36634(15) 0.14882(19) 0.0167(8) Uani d . 1
C C12 0.1256(2) 0.38191(15) 0.1499(2) 0.0163(8) Uani d . 1
C C13 0.0778(2) 0.50063(16) 0.2617(2) 0.0217(9) Uani d . 1
H H13 0.1111 0.4948 0.2233 0.026 Uiso calc R 1
C C14 0.0519(2) 0.55504(17) 0.2740(2) 0.0241(9) Uani d . 1
H H14 0.0677 0.5853 0.2441 0.029 Uiso calc R 1
C C15 0.0039(2) 0.56514(17) 0.3287(2) 0.0239(9) Uani d . 1
H H15 -0.0131 0.6023 0.3375 0.029 Uiso calc R 1
C C16 -0.0202(2) 0.51939(16) 0.3721(2) 0.0193(8) Uani d . 1
C C17 -0.0714(2) 0.52391(17) 0.4302(2) 0.0216(9) Uani d . 1
H H17 -0.0909 0.5598 0.4421 0.026 Uiso calc R 1
C C18 -0.0923(2) 0.47794(17) 0.4681(2) 0.0206(8) Uani d . 1
H H18 -0.1256 0.4823 0.5068 0.025 Uiso calc R 1
C C19 -0.06540(19) 0.42273(16) 0.4512(2) 0.0185(8) Uani d . 1
C C20 -0.0873(2) 0.37285(17) 0.4869(2) 0.0202(8) Uani d . 1
H H20 -0.1198 0.3744 0.5268 0.024 Uiso calc R 1
C C21 -0.0607(2) 0.32192(17) 0.4629(2) 0.0226(9) Uani d . 1
H H21 -0.0764 0.2878 0.4851 0.027 Uiso calc R 1
C C22 -0.0107(2) 0.32004(16) 0.4061(2) 0.0184(8) Uani d . 1
H H22 0.0067 0.2843 0.3906 0.022 Uiso calc R 1
C C23 -0.01495(19) 0.41738(15) 0.39515(19) 0.0162(8) Uani d . 1
C C24 0.00821(19) 0.46599(16) 0.35581(19) 0.0160(8) Uani d . 1
C C25 0.1861(2) 0.43137(16) 0.4053(2) 0.0197(8) Uani d . 1
H H25 0.1684 0.4670 0.3899 0.024 Uiso calc R 1
C C26 0.2371(2) 0.43014(17) 0.4608(2) 0.0197(8) Uani d . 1
H H26 0.2535 0.4644 0.4820 0.024 Uiso calc R 1
C C27 0.2637(2) 0.37941(17) 0.4847(2) 0.0203(8) Uani d . 1
H H27 0.2974 0.3782 0.5233 0.024 Uiso calc R 1
C C28 0.2403(2) 0.32917(16) 0.4512(2) 0.0181(8) Uani d . 1
C C29 0.2657(2) 0.27353(17) 0.4694(2) 0.0210(8) Uani d . 1
H H29 0.2996 0.2692 0.5076 0.025 Uiso calc R 1
C C30 0.2423(2) 0.22694(17) 0.4333(2) 0.0200(8) Uani d . 1
H H30 0.2602 0.1908 0.4465 0.024 Uiso calc R 1
C C31 0.1908(2) 0.23180(16) 0.3755(2) 0.0174(8) Uani d . 1
C C32 0.1646(2) 0.18544(17) 0.3344(2) 0.0213(8) Uani d . 1
H H32 0.1815 0.1482 0.3435 0.026 Uiso calc R 1
C C33 0.1145(2) 0.19540(17) 0.2814(2) 0.0223(9) Uani d . 1
H H33 0.0955 0.1647 0.2543 0.027 Uiso calc R 1
C C34 0.0907(2) 0.25059(16) 0.2669(2) 0.0184(8) Uani d . 1
H H34 0.0562 0.2563 0.2296 0.022 Uiso calc R 1
C C35 0.16423(18) 0.28553(15) 0.35744(19) 0.0147(8) Uani d . 1
C C36 0.18969(19) 0.33445(15) 0.39552(19) 0.0162(8) Uani d . 1
Fe Fe1 0.08701(3) 0.37572(2) 0.29657(3) 0.01420(16) Uani d . 1
N N1 0.15577(16) 0.38927(13) 0.21698(16) 0.0171(7) Uani d . 1
N N2 0.01923(16) 0.36184(12) 0.21574(16) 0.0167(7) Uani d . 1
N N3 0.05766(16) 0.45599(13) 0.30205(16) 0.0174(7) Uani d . 1
N N4 0.01350(16) 0.36642(12) 0.37274(16) 0.0154(7) Uani d . 1
N N5 0.16072(16) 0.38478(12) 0.37262(16) 0.0157(7) Uani d . 1
N N6 0.11508(16) 0.29543(13) 0.30380(16) 0.0160(7) Uani d . 1
Cl Cl1 0.91187(6) 0.17551(5) 0.38597(6) 0.0332(3) Uani d . 1
Cl Cl2 0.77439(5) 0.07279(4) 0.10148(5) 0.0227(2) Uani d . 1
C C37 0.8830(2) 0.1941(2) 0.1814(2) 0.0345(11) Uani d . 1
H H37A 0.8442 0.2165 0.2032 0.052 Uiso calc R 1
H H37B 0.8696 0.1541 0.1817 0.052 Uiso calc R 1
H H37C 0.8908 0.2065 0.1313 0.052 Uiso calc R 1
C C38 0.5935(3) 0.2150(2) 0.4261(3) 0.0391(12) Uani d . 1
H H38A 0.6022 0.2173 0.4785 0.059 Uiso calc R 1
H H38B 0.5416 0.2153 0.4169 0.059 Uiso calc R 1
H H38C 0.6159 0.2474 0.4020 0.059 Uiso calc R 1
C C39 0.7673(3) 0.2661(2) 0.3312(3) 0.0485(13) Uani d . 1
H H39A 0.7401 0.2878 0.3673 0.073 Uiso calc R 1
H H39B 0.7495 0.2751 0.2825 0.073 Uiso calc R 1
H H39C 0.8184 0.2758 0.3345 0.073 Uiso calc R 1
C C40 0.7366(4) 0.0723(3) 0.3035(3) 0.0648(17) Uani d . 1
H H40A 0.7548 0.0598 0.3508 0.097 Uiso calc R 1
H H40B 0.6858 0.0826 0.3080 0.097 Uiso calc R 1
H H40C 0.7643 0.1051 0.2871 0.097 Uiso calc R 1
C C41 0.9285(4) 0.0270(3) 0.4510(4) 0.079(2) Uani d . 1
H H41A 0.9768 0.0362 0.4333 0.118 Uiso calc R 1
H H41C 0.9243 -0.0139 0.4579 0.118 Uiso calc R 1
H H41B 0.9202 0.0462 0.4975 0.118 Uiso calc R 1
C C42 0.5941(3) -0.0086(3) 0.1622(3) 0.0589(16) Uani d . 1
H H42A 0.5838 0.0313 0.1721 0.088 Uiso calc R 1
H H42B 0.5494 -0.0279 0.1485 0.088 Uiso calc R 1
H H42C 0.6289 -0.0114 0.1224 0.088 Uiso calc R 1
O O1 0.94677(17) 0.20163(15) 0.22163(16) 0.0379(8) Uani d . 1
H H1A 0.9373 0.2005 0.2662 0.045 Uiso calc R 1
O O2 0.6234(2) 0.16474(14) 0.3988(2) 0.0497(9) Uani d . 1
H H2A 0.6659 0.1708 0.3853 0.060 Uiso calc R 1
O O3 0.7582(2) 0.20684(16) 0.3448(2) 0.0531(10) Uani d . 1
H H3A 0.7982 0.1924 0.3549 0.064 Uiso calc R 1
O O4 0.7441(3) 0.02625(17) 0.2505(2) 0.0657(12) Uani d . 1
H H4A 0.7524 0.0399 0.2092 0.079 Uiso calc R 1
O O5 0.8770(3) 0.0452(2) 0.4002(3) 0.0768(13) Uani d . 1
H H5A 0.8865 0.0783 0.3871 0.092 Uiso calc R 1
O O6 0.6228(3) -0.0340(2) 0.2247(3) 0.0871(15) Uani d . 1
H H6A 0.6633 -0.0200 0.2338 0.105 Uiso calc R 1

loop_
_atom_site_aniso_label
_atom_site_aniso_U_11
_atom_site_aniso_U_22
_atom_site_aniso_U_33
_atom_site_aniso_U_12
_atom_site_aniso_U_13
_atom_site_aniso_U_23
C1 0.017(2) 0.031(2) 0.0193(19) 0.0005(17) -0.0028(16) 0.0009(17)
C2 0.014(2) 0.040(3) 0.027(2) -0.0046(18) 0.0008(17) 0.0040(19)
C3 0.021(2) 0.029(2) 0.024(2) -0.0010(18) 0.0075(17) 0.0055(18)
C4 0.021(2) 0.020(2) 0.022(2) 0.0046(16) 0.0011(16) -0.0010(16)
C5 0.026(2) 0.030(2) 0.0170(19) 0.0028(18) 0.0007(16) 0.0000(17)
C6 0.026(2) 0.032(2) 0.020(2) 0.0009(19) -0.0029(17) -0.0032(17)
C7 0.018(2) 0.022(2) 0.022(2) 0.0023(16) -0.0027(16) -0.0012(17)
C8 0.022(2) 0.027(2) 0.026(2) -0.0024(18) -0.0066(17) 0.0001(18)
C9 0.016(2) 0.029(2) 0.030(2) -0.0023(17) -0.0033(17) 0.0031(18)
C10 0.0137(19) 0.021(2) 0.025(2) 0.0011(16) 0.0004(16) 0.0028(16)
C11 0.018(2) 0.0140(19) 0.0180(18) 0.0024(15) 0.0003(15) 0.0002(15)
C12 0.0151(19) 0.0141(19) 0.0198(19) 0.0034(15) 0.0010(15) 0.0016(15)
C13 0.017(2) 0.021(2) 0.027(2) -0.0011(16) 0.0020(16) 0.0030(17)
C14 0.023(2) 0.017(2) 0.032(2) 0.0001(17) -0.0021(18) 0.0082(17)
C15 0.027(2) 0.014(2) 0.031(2) 0.0004(16) -0.0006(18) 0.0022(17)
C16 0.018(2) 0.018(2) 0.0220(19) 0.0008(15) -0.0029(16) -0.0011(16)
C17 0.017(2) 0.020(2) 0.028(2) 0.0040(16) 0.0000(16) -0.0064(17)
C18 0.0153(19) 0.025(2) 0.0215(19) 0.0008(16) 0.0031(16) -0.0042(17)
C19 0.0128(18) 0.021(2) 0.0212(19) 0.0006(15) -0.0028(15) 0.0015(16)
C20 0.0131(18) 0.026(2) 0.0218(19) -0.0007(16) 0.0029(16) -0.0001(17)
C21 0.019(2) 0.022(2) 0.027(2) -0.0035(17) 0.0019(17) 0.0068(17)
C22 0.020(2) 0.0121(19) 0.0236(19) 0.0018(15) 0.0009(16) 0.0015(16)
C23 0.0133(18) 0.0164(19) 0.0189(18) 0.0011(15) -0.0031(15) 0.0002(15)
C24 0.0109(18) 0.020(2) 0.0174(18) 0.0000(15) -0.0019(14) -0.0006(15)
C25 0.020(2) 0.015(2) 0.025(2) -0.0008(16) 0.0038(16) -0.0019(16)
C26 0.0168(19) 0.020(2) 0.0227(19) -0.0019(16) 0.0016(16) -0.0054(17)
C27 0.0143(19) 0.026(2) 0.0209(19) -0.0005(16) 0.0001(15) -0.0022(17)
C28 0.0132(19) 0.021(2) 0.0201(19) 0.0007(15) 0.0051(15) -0.0029(16)
C29 0.0147(19) 0.029(2) 0.0194(19) 0.0047(17) -0.0030(16) 0.0011(17)
C30 0.0172(19) 0.021(2) 0.0222(19) 0.0040(16) -0.0017(16) 0.0044(17)
C31 0.0154(19) 0.0174(19) 0.0195(18) 0.0020(15) 0.0028(15) -0.0009(15)
C32 0.020(2) 0.017(2) 0.027(2) 0.0027(16) 0.0006(17) -0.0004(16)
C33 0.023(2) 0.019(2) 0.025(2) 0.0007(17) 0.0013(17) -0.0062(16)
C34 0.018(2) 0.020(2) 0.0168(18) -0.0001(16) -0.0022(15) -0.0027(16)
C35 0.0097(17) 0.0171(19) 0.0173(18) 0.0025(14) 0.0030(14) 0.0000(15)
C36 0.0145(19) 0.0166(19) 0.0176(18) 0.0014(15) 0.0060(15) 0.0008(15)
Fe1 0.0126(3) 0.0136(3) 0.0164(3) 0.0009(2) 0.0009(2) 0.0007(2)
N1 0.0153(16) 0.0158(17) 0.0202(16) 0.0019(13) -0.0001(13) -0.0011(13)
N2 0.0155(16) 0.0129(16) 0.0217(16) 0.0033(13) 0.0014(13) 0.0048(13)
N3 0.0128(15) 0.0192(17) 0.0201(16) 0.0009(13) -0.0004(13) 0.0027(14)
N4 0.0132(15) 0.0149(16) 0.0181(15) 0.0008(12) -0.0024(12) -0.0015(13)
N5 0.0154(16) 0.0132(16) 0.0186(15) 0.0009(12) 0.0051(13) 0.0007(13)
N6 0.0125(15) 0.0188(17) 0.0168(15) 0.0012(13) 0.0020(13) 0.0003(13)
Cl1 0.0325(6) 0.0397(6) 0.0276(5) 0.0035(5) -0.0024(5) 0.0040(5)
Cl2 0.0236(5) 0.0199(5) 0.0245(5) 0.0039(4) 0.0038(4) -0.0012(4)
C37 0.033(3) 0.035(3) 0.035(2) -0.004(2) -0.007(2) 0.002(2)
C38 0.033(3) 0.049(3) 0.035(2) 0.003(2) 0.004(2) 0.005(2)
C39 0.051(3) 0.035(3) 0.059(3) 0.007(2) -0.004(3) 0.005(3)
C40 0.073(4) 0.068(4) 0.053(3) 0.011(3) 0.010(3) -0.003(3)
C41 0.078(5) 0.063(5) 0.096(5) 0.002(4) -0.024(4) 0.002(4)
C42 0.045(4) 0.068(4) 0.063(4) 0.011(3) 0.003(3) 0.007(3)
O1 0.0330(18) 0.049(2) 0.0313(17) -0.0154(16) -0.0066(14) 0.0060(16)
O2 0.049(2) 0.035(2) 0.066(2) -0.0008(17) -0.012(2) -0.0030(18)
O3 0.042(2) 0.051(2) 0.066(2) 0.0056(17) -0.003(2) 0.004(2)
O4 0.091(3) 0.052(3) 0.054(2) -0.001(2) 0.009(2) 0.004(2)
O5 0.088(4) 0.070(3) 0.072(3) 0.003(3) -0.004(3) -0.014(3)
O6 0.099(4) 0.074(3) 0.088(4) -0.017(3) -0.022(3) 0.008(3)

loop_
_atom_type_symbol
_atom_type_description
_atom_type_scat_dispersion_real
_atom_type_scat_dispersion_imag
_atom_type_scat_source
C C 0.0033 0.0016 'International Tables Vol C Tables 4.2.6.8 and 6.1.1.4'
Fe Fe 0.3463 0.8444 'International Tables Vol C Tables 4.2.6.8 and 6.1.1.4'
N N 0.0061 0.0033 'International Tables Vol C Tables 4.2.6.8 and 6.1.1.4'
Cl Cl 0.1484 0.1585 'International Tables Vol C Tables 4.2.6.8 and 6.1.1.4'
O O 0.0106 0.006 'International Tables Vol C Tables 4.2.6.8 and 6.1.1.4'
H H 0 0 'International Tables Vol C Tables 4.2.6.8 and 6.1.1.4'

loop_
_geom_angle_atom_site_label_1
_geom_angle_atom_site_label_2
_geom_angle_atom_site_label_3
_geom_angle
_geom_angle_publ_flag
N1 C1 C2 122.9(4) ?
N1 C1 H1 118.6 ?
C2 C1 H1 118.6 ?
C3 C2 C1 120.1(4) ?
C3 C2 H2 119.9 ?
C1 C2 H2 119.9 ?
C2 C3 C4 118.8(4) ?
C2 C3 H3 120.6 ?
C4 C3 H3 120.6 ?
C12 C4 C3 117.2(3) ?
C12 C4 C5 118.8(4) ?
C3 C4 C5 124.0(4) ?
C6 C5 C4 121.0(4) ?
C6 C5 H5 119.5 ?
C4 C5 H5 119.5 ?
C5 C6 C7 121.3(4) ?
C5 C6 H6 119.4 ?
C7 C6 H6 119.4 ?
C11 C7 C8 117.3(4) ?
C11 C7 C6 118.5(3) ?
C8 C7 C6 124.2(4) ?
C9 C8 C7 118.6(4) ?
C9 C8 H8 120.7 ?
C7 C8 H8 120.7 ?
C8 C9 C10 120.5(4) ?
C8 C9 H9 119.8 ?
C10 C9 H9 119.8 ?
N2 C10 C9 122.3(4) ?
N2 C10 H10 118.8 ?
C9 C10 H10 118.8 ?
N2 C11 C7 124.1(3) ?
N2 C11 C12 115.3(3) ?
C7 C11 C12 120.6(3) ?
N1 C12 C4 124.0(3) ?
N1 C12 C11 116.2(3) ?
C4 C12 C11 119.8(3) ?
N3 C13 C14 122.7(4) ?
N3 C13 H13 118.6 ?
C14 C13 H13 118.6 ?
C15 C14 C13 120.4(4) ?
C15 C14 H14 119.8 ?
C13 C14 H14 119.8 ?
C14 C15 C16 119.2(4) ?
C14 C15 H15 120.4 ?
C16 C15 H15 120.4 ?
C24 C16 C15 116.6(3) ?
C24 C16 C17 118.4(3) ?
C15 C16 C17 124.9(4) ?
C18 C17 C16 121.1(4) ?
C18 C17 H17 119.5 ?
C16 C17 H17 119.5 ?
C17 C18 C19 121.4(4) ?
C17 C18 H18 119.3 ?
C19 C18 H18 119.3 ?
C23 C19 C20 117.5(3) ?
C23 C19 C18 118.5(3) ?
C20 C19 C18 124.0(3) ?
C21 C20 C19 118.6(3) ?
C21 C20 H20 120.7 ?
C19 C20 H20 120.7 ?
C20 C21 C22 120.4(4) ?
C20 C21 H21 119.8 ?
C22 C21 H21 119.8 ?
N4 C22 C21 122.7(3) ?
N4 C22 H22 118.6 ?
C21 C22 H22 118.6 ?
N4 C23 C19 123.8(3) ?
N4 C23 C24 115.9(3) ?
C19 C23 C24 120.2(3) ?
N3 C24 C16 124.2(3) ?
N3 C24 C23 115.4(3) ?
C16 C24 C23 120.3(3) ?
N5 C25 C26 123.4(4) ?
N5 C25 H25 118.3 ?
C26 C25 H25 118.3 ?
C27 C26 C25 119.9(4) ?
C27 C26 H26 120.1 ?
C25 C26 H26 120.1 ?
C26 C27 C28 119.3(4) ?
C26 C27 H27 120.4 ?
C28 C27 H27 120.4 ?
C36 C28 C27 116.9(3) ?
C36 C28 C29 118.3(3) ?
C27 C28 C29 124.8(3) ?
C30 C29 C28 121.6(3) ?
C30 C29 H29 119.2 ?
C28 C29 H29 119.2 ?
C29 C30 C31 120.7(4) ?
C29 C30 H30 119.6 ?
C31 C30 H30 119.6 ?
C35 C31 C32 116.9(3) ?
C35 C31 C30 118.8(3) ?
C32 C31 C30 124.2(3) ?
C33 C32 C31 118.7(4) ?
C33 C32 H32 120.6 ?
C31 C32 H32 120.6 ?
C32 C33 C34 120.6(4) ?
C32 C33 H33 119.7 ?
C34 C33 H33 119.7 ?
N6 C34 C33 122.3(3) ?
N6 C34 H34 118.9 ?
C33 C34 H34 118.9 ?
N6 C35 C31 124.2(3) ?
N6 C35 C36 115.8(3) ?
C31 C35 C36 120.0(3) ?
N5 C36 C28 124.5(3) ?
N5 C36 C35 114.9(3) ?
C28 C36 C35 120.6(3) ?
N1 Fe1 N2 83.10(12) yes
N1 Fe1 N3 93.45(13) yes
N1 Fe1 N4 175.70(13) yes
N1 Fe1 N5 93.47(12) yes
N1 Fe1 N6 92.04(12) yes
N2 Fe1 N3 91.28(12) yes
N2 Fe1 N4 94.37(12) yes
N2 Fe1 N5 174.73(12) yes
N2 Fe1 N6 93.39(12) yes
N3 Fe1 N4 83.11(12) yes
N3 Fe1 N5 92.91(12) yes
N3 Fe1 N6 173.18(12) yes
N4 Fe1 N5 89.30(12) yes
N4 Fe1 N6 91.58(12) yes
N5 Fe1 N6 82.72(12) yes
C1 N1 C12 117.0(3) ?
C1 N1 Fe1 130.4(3) ?
C12 N1 Fe1 112.7(2) ?
C10 N2 C11 117.2(3) ?
C10 N2 Fe1 130.1(3) ?
C11 N2 Fe1 112.7(2) ?
C13 N3 C24 116.7(3) ?
C13 N3 Fe1 130.5(3) ?
C24 N3 Fe1 112.8(2) ?
C22 N4 C23 116.9(3) ?
C22 N4 Fe1 130.7(3) ?
C23 N4 Fe1 112.4(2) ?
C25 N5 C36 115.9(3) ?
C25 N5 Fe1 130.7(3) ?
C36 N5 Fe1 113.3(2) ?
C34 N6 C35 117.2(3) ?
C34 N6 Fe1 129.7(3) ?
C35 N6 Fe1 113.0(2) ?
O1 C37 H37A 109.5 ?
O1 C37 H37B 109.5 ?
H37A C37 H37B 109.5 ?
O1 C37 H37C 109.5 ?
H37A C37 H37C 109.5 ?
H37B C37 H37C 109.5 ?
O2 C38 H38A 109.5 ?
O2 C38 H38B 109.5 ?
H38A C38 H38B 109.5 ?
O2 C38 H38C 109.5 ?
H38A C38 H38C 109.5 ?
H38B C38 H38C 109.5 ?
O3 C39 H39A 109.5 ?
O3 C39 H39B 109.5 ?
H39A C39 H39B 109.5 ?
O3 C39 H39C 109.5 ?
H39A C39 H39C 109.5 ?
H39B C39 H39C 109.5 ?
O4 C40 H40A 109.5 ?
O4 C40 H40B 109.5 ?
H40A C40 H40B 109.5 ?
O4 C40 H40C 109.5 ?
H40A C40 H40C 109.5 ?
H40B C40 H40C 109.5 ?
O5 C41 H41A 109.5 ?
O5 C41 H41C 109.5 ?
H41A C41 H41C 109.5 ?
O5 C41 H41B 109.5 ?
H41A C41 H41B 109.5 ?
H41C C41 H41B 109.5 ?
O6 C42 H42A 109.5 ?
O6 C42 H42B 109.5 ?
H42A C42 H42B 109.5 ?
O6 C42 H42C 109.5 ?
H42A C42 H42C 109.5 ?
H42B C42 H42C 109.5 ?
C37 O1 H1A 109.5 ?
C38 O2 H2A 109.5 ?
C39 O3 H3A 109.5 ?
C40 O4 H4A 109.5 ?
C41 O5 H5A 109.5 ?
C42 O6 H6A 109.5 ?

loop_
_geom_bond_atom_site_label_1
_geom_bond_atom_site_label_2
_geom_bond_distance
_geom_bond_publ_flag
C1 N1 1.334(5) ?
C1 C2 1.398(5) ?
C1 H1 0.9500 ?
C2 C3 1.375(6) ?
C2 H2 0.9500 ?
C3 C4 1.412(6) ?
C3 H3 0.9500 ?
C4 C12 1.401(5) ?
C4 C5 1.436(5) ?
C5 C6 1.349(6) ?
C5 H5 0.9500 ?
C6 C7 1.436(5) ?
C6 H6 0.9500 ?
C7 C11 1.394(5) ?
C7 C8 1.415(5) ?
C8 C9 1.370(6) ?
C8 H8 0.9500 ?
C9 C10 1.408(5) ?
C9 H9 0.9500 ?
C10 N2 1.330(5) ?
C10 H10 0.9500 ?
C11 N2 1.374(5) ?
C11 C12 1.427(5) ?
C12 N1 1.369(5) ?
C13 N3 1.345(5) ?
C13 C14 1.393(5) ?
C13 H13 0.9500 ?
C14 C15 1.367(6) ?
C14 H14 0.9500 ?
C15 C16 1.419(5) ?
C15 H15 0.9500 ?
C16 C24 1.402(5) ?
C16 C17 1.436(5) ?
C17 C18 1.350(6) ?
C17 H17 0.9500 ?
C18 C19 1.434(5) ?
C18 H18 0.9500 ?
C19 C23 1.400(5) ?
C19 C20 1.412(5) ?
C20 C21 1.376(6) ?
C20 H20 0.9500 ?
C21 C22 1.401(5) ?
C21 H21 0.9500 ?
C22 N4 1.336(5) ?
C22 H22 0.9500 ?
C23 N4 1.380(5) ?
C23 C24 1.426(5) ?
C24 N3 1.372(5) ?
C25 N5 1.343(5) ?
C25 C26 1.394(5) ?
C25 H25 0.9500 ?
C26 C27 1.370(5) ?
C26 H26 0.9500 ?
C27 C28 1.408(5) ?
C27 H27 0.9500 ?
C28 C36 1.398(5) ?
C28 C29 1.438(5) ?
C29 C30 1.359(6) ?
C29 H29 0.9500 ?
C30 C31 1.437(5) ?
C30 H30 0.9500 ?
C31 C35 1.404(5) ?
C31 C32 1.419(5) ?
C32 C33 1.370(5) ?
C32 H32 0.9500 ?
C33 C34 1.405(5) ?
C33 H33 0.9500 ?
C34 N6 1.340(5) ?
C34 H34 0.9500 ?
C35 N6 1.366(5) ?
C35 C36 1.434(5) ?
C36 N5 1.374(5) ?
Fe1 N1 1.971(3) yes
Fe1 N2 1.978(3) yes
Fe1 N3 1.979(3) yes
Fe1 N4 1.970(3) yes
Fe1 N5 1.971(3) yes
Fe1 N6 1.975(3) yes
C37 O1 1.409(5) ?
C37 H37A 0.9800 ?
C37 H37B 0.9800 ?
C37 H37C 0.9800 ?
C38 O2 1.406(6) ?
C38 H38A 0.9800 ?
C38 H38B 0.9800 ?
C38 H38C 0.9800 ?
C39 O3 1.434(6) ?
C39 H39A 0.9800 ?
C39 H39B 0.9800 ?
C39 H39C 0.9800 ?
C40 O4 1.470(7) ?
C40 H40A 0.9800 ?
C40 H40B 0.9800 ?
C40 H40C 0.9800 ?
C41 O5 1.406(7) ?
C41 H41A 0.9800 ?
C41 H41C 0.9800 ?
C41 H41B 0.9800 ?
C42 O6 1.405(7) ?
C42 H42A 0.9800 ?
C42 H42B 0.9800 ?
C42 H42C 0.9800 ?
O1 H1A 0.8400 ?
O2 H2A 0.8400 ?
O3 H3A 0.8400 ?
O4 H4A 0.8400 ?
O5 H5A 0.8400 ?
O6 H6A 0.8400 ?

loop_
_geom_hbond_atom_site_label_D
_geom_hbond_atom_site_label_H
_geom_hbond_atom_site_label_A
_geom_hbond_distance_DH
_geom_hbond_distance_HA
_geom_hbond_distance_DA
_geom_hbond_angle_DHA
_geom_hbond_publ_flag
O1 H1A Cl1 0.84 2.33 3.157(3) 167.1 yes
O2 H2A O3 0.84 2.06 2.873(5) 164.2 yes
O3 H3A Cl1 0.84 2.22 3.046(4) 166.2 yes
O4 H4A Cl2 0.84 2.17 3.011(4) 178.4 yes
O5 H5A Cl1 0.84 2.35 3.164(5) 163.8 yes
O6 H6A O4 0.84 1.88 2.711(7) 167.8 yes
